data_1539948
loop_
_publ_author_name
'Westman, S.'
'Werner, P.E.'
'Schuler, T.'
'Raldow, W.'

_publ_section_title
;
 X-Ray Investigations of Ammines of Alkaline Earth Metal Halides. I. The
 Structures of Ca Cl2 (N H3)8, Ca Cl2 (N H3)2 and the Decomposition
 Product Ca Cl O H
;
_journal_name_full 'Acta Chemica Scandinavica, Series A: (28,1974-)'
_journal_page_first 467
_journal_page_last 472
_journal_volume 35
_journal_year 1981
_chemical_formula_sum 'Ca Cl2 H24 N8'
_chemical_name_systematic 'Ca Cl2 (N H3)8'
_space_group_IT_number 62
_symmetry_space_group_name_Hall '-P 2ac 2n'
_symmetry_space_group_name_H-M 'P n m a'
_cell_angle_alpha 90
_cell_angle_beta 90
_cell_angle_gamma 90
_cell_formula_units_Z 4
_cell_length_a 12.1143
_cell_length_b 7.3076
_cell_length_c 15.0829
_cell_volume 1335.236
_citation_journal_id_ASTM ACAPCT
_cod_data_source_file Westman_ACAPCT_1981_13.cif
_cod_data_source_block H24Ca1Cl2N8
_cod_original_formula_sum 'H24 Ca1 Cl2 N8'
_cod_database_code 1539948

loop_
_symmetry_equiv_pos_as_xyz
x,y,z
-x+1/2,-y,z+1/2
x+1/2,-y+1/2,-z+1/2
-x,y+1/2,-z
-x,-y,-z
x-1/2,y,-z-1/2
-x-1/2,y-1/2,z-1/2
x,-y-1/2,z

loop_
_atom_site_label
_atom_site_type_symbol
_atom_site_fract_x
_atom_site_fract_y
_atom_site_fract_z
_atom_site_occupancy
_atom_site_U_iso_or_equiv
_atom_site_attached_hydrogens
N4 N-3 0.191 0.016 0.638 1 0.0 3
N3 N-3 0.204 0.015 0.25 1 0.0 3
N2 N-3 0.434 0.049 0.362 1 0.0 3
N1 N-3 0.147 0.493 0.457 1 0.0 3
Ca1 Ca+2 0.746 0.25 0.133 1 0.0 0
Cl2 Cl-1 0.047 0.25 0.681 1 0.0 0
Cl1 Cl-1 0.144 0.25 0.034 1 0.0 0
